data_4078372
loop_
_publ_author_name
'Werner, Helmut'
'St\"uer, Wolfram'
'Laubender, Matthias'
'Lehmann, Christopher'
'Herbst-Irmer, Regine'

_publ_section_title
;
 Stable Osmium Hydrido&#x2212;Carbene Complexes with CH2and Secondary
 Carbenes CHR as Ligands
;
_journal_issue 11
_journal_name_full Organometallics
_journal_page_first 2236
_journal_paper_doi 10.1021/om970139r
_journal_volume 16
_journal_year 1997
_chemical_formula_sum 'C26 H48 Cl2 O Os P2'
_chemical_formula_weight 699.68
_chemical_melting_point 428.15
_chemical_name_systematic
; 
 ? 
;
_space_group_IT_number 14
_symmetry_cell_setting monoclinic
_symmetry_Int_Tables_number 14
_symmetry_space_group_name_Hall '-P 2ybc'
_symmetry_space_group_name_H-M 'P 1 21/c 1'
_atom_sites_solution_hydrogens geom
_atom_sites_solution_primary direct
_atom_sites_solution_secondary difmap
_audit_creation_method SHELXL
_cell_angle_alpha 90.00
_cell_angle_beta 99.96(2)
_cell_angle_gamma 90.00
_cell_formula_units_Z 8
_cell_length_a 11.426(4)
_cell_length_b 16.734(2)
_cell_length_c 32.119(12)
_cell_measurement_reflns_used 25
_cell_measurement_temperature 293(2)
_cell_measurement_theta_max 15
_cell_measurement_theta_min 10
_cell_volume 6049(3)
_computing_cell_refinement 'CAD4 (Enraf-Nonius)'
_computing_data_collection 'CAD4 (Enraf-Nonius)'
_computing_data_reduction 'BEGIN (SDP)'
_computing_structure_refinement 'SHELXL-93 (Sheldrick, 1993)'
_computing_structure_solution 'SHELXS-86 (Sheldrick, 1990)'
_diffrn_ambient_temperature 293(2)
_diffrn_measurement_device 'CAD4 (Enraf-Nonius)'
_diffrn_measurement_method 'Omega-Theta scans'
_diffrn_radiation_monochromator graphite
_diffrn_radiation_source 'fine-focus sealed tube'
_diffrn_radiation_type MoK\a
_diffrn_radiation_wavelength 0.71073
_diffrn_reflns_av_R_equivalents 0.0763
_diffrn_reflns_av_sigmaI/netI 0.0984
_diffrn_reflns_limit_h_max 10
_diffrn_reflns_limit_h_min 0
_diffrn_reflns_limit_k_max 18
_diffrn_reflns_limit_k_min 0
_diffrn_reflns_limit_l_max 34
_diffrn_reflns_limit_l_min -35
_diffrn_reflns_number 8402
_diffrn_reflns_theta_max 22.95
_diffrn_reflns_theta_min 3.03
_diffrn_standards_decay_% 0.5
_diffrn_standards_interval_time 60
_diffrn_standards_number 2
_exptl_absorpt_coefficient_mu 4.523
_exptl_absorpt_correction_T_max 1.00
_exptl_absorpt_correction_T_min 0.83
_exptl_absorpt_correction_type empirical
_exptl_crystal_colour red
_exptl_crystal_density_diffrn 1.537
_exptl_crystal_description prism
_exptl_crystal_F_000 2816
_exptl_crystal_size_max 0.23
_exptl_crystal_size_mid 0.15
_exptl_crystal_size_min 0.13
_refine_diff_density_max 1.349
_refine_diff_density_min -0.997
_refine_diff_density_rms 0.175
_refine_ls_extinction_method none
_refine_ls_goodness_of_fit_all 1.076
_refine_ls_goodness_of_fit_obs 1.117
_refine_ls_hydrogen_treatment refxyz
_refine_ls_matrix_type full
_refine_ls_number_parameters 601
_refine_ls_number_reflns 7897
_refine_ls_number_restraints 0
_refine_ls_restrained_S_all 1.142
_refine_ls_restrained_S_obs 1.117
_refine_ls_R_factor_all 0.1298
_refine_ls_R_factor_obs 0.0602
_refine_ls_shift/esd_max -0.078
_refine_ls_shift/esd_mean 0.001
_refine_ls_structure_factor_coef Fsqd
_refine_ls_weighting_details 'w=1/[\s^2^(Fo^2^)+(0.0000P)^2^+119.2203P] where P=(Fo^2^+2Fc^2^)/3'
_refine_ls_weighting_scheme calc
_refine_ls_wR_factor_all 0.1425
_refine_ls_wR_factor_obs 0.1022
_reflns_number_observed 4507
_reflns_number_total 7921
_reflns_observed_criterion >2sigma(I)
_cod_data_source_file om970139r.cif
_cod_data_source_block 6
_cod_depositor_comments
;
The following automatic conversions were performed:

'_chemical_melting_point' value '155_C' was changed to '428.15' - it
was converted from degrees Celsius(C) to Kelvins(K).

Automatic conversion script
Id: cif_fix_values 1715 2011-07-08 13:25:40Z adriana 

The following automatic conversions were performed:

'_refine_ls_weighting_scheme' value 'calc
w=1/[\s^2^(Fo^2^)+(0.0000P)^2^+119.2203P] where P=(Fo^2^+2Fc^2^)/3'
was changed to 'calc'. New tag '_refine_ls_weighting_details' was
created. The value of the new tag was set to
'w=1/[\s^2^(Fo^2^)+(0.0000P)^2^+119.2203P] where P=(Fo^2^+2Fc^2^)/3'.

Automatic conversion script
Id: cif_fix_values 3143 2015-03-26 13:38:13Z robertas 
;
_cod_original_cell_volume 6048.5(32)
_cod_database_code 4078372

loop_
_symmetry_equiv_pos_as_xyz
'x, y, z'
'-x, y+1/2, -z+1/2'
'-x, -y, -z'
'x, -y-1/2, z-1/2'

loop_
_atom_site_aniso_label
_atom_site_aniso_U_11
_atom_site_aniso_U_22
_atom_site_aniso_U_33
_atom_site_aniso_U_23
_atom_site_aniso_U_13
_atom_site_aniso_U_12
Os1 0.0398(5) 0.0327(4) 0.0322(4) 0.0015(4) 0.0069(3) 0.0019(4)
P1 0.050(3) 0.051(3) 0.039(3) 0.003(2) 0.014(2) -0.003(3)
P2 0.044(3) 0.040(3) 0.042(3) 0.002(2) 0.012(2) -0.004(2)
Cl1 0.049(3) 0.071(3) 0.055(3) 0.022(3) -0.006(2) -0.001(3)
Cl2 0.070(3) 0.039(3) 0.067(3) -0.008(2) 0.015(3) 0.003(2)
O1 0.110(13) 0.042(9) 0.090(12) -0.025(8) 0.042(9) -0.022(8)
C1 0.076(14) 0.078(14) 0.025(9) -0.011(11) 0.005(9) 0.007(13)
C2 0.053(13) 0.070(15) 0.030(10) -0.002(10) 0.018(9) -0.003(11)
C10 0.061(13) 0.053(12) 0.066(13) 0.011(12) 0.033(10) 0.005(12)
C11 0.091(17) 0.059(14) 0.066(14) 0.030(12) 0.026(12) -0.001(12)
C12 0.048(13) 0.073(16) 0.068(14) 0.000(12) 0.005(10) -0.011(11)
C13 0.088(17) 0.082(17) 0.075(16) 0.018(13) 0.037(13) 0.014(14)
C14 0.104(19) 0.093(18) 0.050(13) -0.020(13) 0.000(12) -0.009(14)
C15 0.201(31) 0.114(22) 0.080(19) 0.045(18) 0.066(19) 0.064(22)
C16 0.308(44) 0.065(18) 0.128(25) 0.035(18) 0.114(27) 0.104(24)
C17 0.081(17) 0.096(18) 0.065(15) -0.027(13) 0.000(12) -0.052(14)
C18 0.061(15) 0.163(26) 0.087(17) 0.008(20) 0.032(13) -0.010(18)
C20 0.057(14) 0.082(16) 0.050(13) -0.017(12) 0.006(10) -0.023(12)
C21 0.051(13) 0.053(13) 0.082(15) -0.022(11) 0.040(11) -0.019(10)
C22 0.073(14) 0.055(13) 0.052(12) 0.020(10) 0.029(11) -0.010(11)
C23 0.079(16) 0.062(14) 0.068(15) -0.019(12) 0.023(12) -0.012(12)
C24 0.121(23) 0.185(31) 0.109(22) -0.053(21) 0.061(18) -0.124(23)
C25 0.077(17) 0.131(23) 0.123(21) -0.063(20) 0.051(15) 0.004(17)
C26 0.063(16) 0.115(21) 0.125(22) 0.027(17) 0.033(14) 0.051(15)
C27 0.104(17) 0.086(17) 0.020(10) 0.014(11) -0.005(10) -0.004(14)
C28 0.083(17) 0.056(14) 0.080(16) 0.018(12) 0.015(12) 0.024(12)
C50 0.038(12) 0.036(11) 0.063(13) 0.017(10) 0.008(10) 0.011(9)
C51 0.030(11) 0.054(12) 0.070(14) -0.009(10) 0.010(10) 0.005(9)
C52 0.042(14) 0.073(16) 0.081(16) 0.000(13) -0.004(11) -0.009(12)
C53 0.041(14) 0.061(15) 0.102(19) 0.044(14) 0.016(13) 0.015(12)
C54 0.051(14) 0.044(12) 0.082(16) -0.011(12) 0.016(12) -0.007(11)
C55 0.078(17) 0.048(14) 0.084(17) 0.005(12) 0.002(13) 0.000(13)
Os2 0.0416(5) 0.0327(4) 0.0328(4) -0.0016(4) 0.0039(3) -0.0002(4)
P3 0.038(3) 0.046(3) 0.042(3) -0.003(2) 0.001(2) -0.010(2)
P4 0.050(3) 0.040(3) 0.049(3) -0.006(2) 0.000(2) -0.005(2)
Cl3 0.062(3) 0.072(4) 0.051(3) -0.012(3) 0.019(2) -0.006(3)
Cl4 0.069(3) 0.035(3) 0.070(3) 0.008(2) 0.003(2) 0.007(2)
O3 0.077(10) 0.036(8) 0.073(10) 0.008(7) 0.015(7) -0.001(7)
C3 0.056(12) 0.033(10) 0.038(10) 0.007(9) -0.010(8) -0.005(9)
C4 0.056(13) 0.046(12) 0.045(12) -0.004(10) 0.008(9) 0.000(10)
C30 0.066(15) 0.077(16) 0.068(15) -0.011(13) 0.003(11) -0.028(13)
C31 0.048(13) 0.043(12) 0.072(15) -0.001(11) 0.004(10) -0.009(10)
C32 0.047(13) 0.083(18) 0.076(15) 0.007(13) -0.023(11) -0.008(12)
C33 0.108(20) 0.154(27) 0.039(13) -0.009(16) 0.000(13) -0.004(18)
C34 0.097(19) 0.065(15) 0.079(17) -0.037(13) 0.034(14) -0.009(14)
C35 0.093(20) 0.111(23) 0.139(25) 0.020(19) -0.019(17) -0.057(18)
C36 0.080(17) 0.099(19) 0.070(16) 0.011(14) 0.022(13) -0.018(15)
C37 0.078(18) 0.085(20) 0.214(32) 0.046(22) -0.079(19) -0.012(16)
C38 0.044(14) 0.113(21) 0.120(22) 0.004(18) -0.009(13) 0.027(14)
C40 0.091(17) 0.061(14) 0.064(14) -0.009(12) 0.001(12) -0.020(12)
C41 0.043(13) 0.113(20) 0.060(13) 0.019(13) 0.007(10) -0.014(12)
C42 0.071(15) 0.092(17) 0.052(12) -0.004(14) -0.026(11) -0.019(15)
C43 0.136(23) 0.087(18) 0.082(17) -0.046(16) -0.039(16) 0.024(16)
C44 0.361(53) 0.093(24) 0.131(28) -0.067(22) -0.122(31) 0.112(29)
C45 0.040(12) 0.096(17) 0.103(17) -0.017(16) 0.005(11) -0.007(13)
C46 0.063(15) 0.076(16) 0.091(17) 0.010(13) 0.032(12) -0.034(12)
C47 0.096(18) 0.103(19) 0.045(13) 0.029(13) -0.024(12) -0.001(15)
C48 0.062(16) 0.086(18) 0.135(23) -0.031(17) -0.032(15) 0.038(14)
C60 0.041(12) 0.048(12) 0.048(12) -0.008(10) 0.005(9) -0.001(9)
C61 0.059(14) 0.075(15) 0.050(13) 0.013(11) 0.003(10) -0.008(12)
C62 0.059(15) 0.098(19) 0.071(15) -0.006(14) 0.043(12) -0.001(14)
C63 0.039(13) 0.053(13) 0.090(17) -0.006(12) 0.019(11) 0.011(10)
C64 0.049(14) 0.083(17) 0.066(15) -0.022(13) -0.010(11) 0.022(12)
C65 0.075(16) 0.055(13) 0.055(13) 0.021(11) 0.016(11) 0.011(12)

loop_
_atom_site_label
_atom_site_type_symbol
_atom_site_fract_x
_atom_site_fract_y
_atom_site_fract_z
_atom_site_U_iso_or_equiv
_atom_site_thermal_displace_type
_atom_site_occupancy
_atom_site_calc_flag
_atom_site_refinement_flags
Os1 Os 0.09214(6) 0.44305(4) 0.37007(2) 0.0348(2) Uani 1 d .
P1 P 0.2134(4) 0.5071(3) 0.32282(15) 0.0459(12) Uani 1 d .
P2 P -0.0652(4) 0.3865(3) 0.40494(14) 0.0413(12) Uani 1 d .
Cl1 Cl -0.0786(4) 0.4779(3) 0.31402(15) 0.0600(14) Uani 1 d .
Cl2 Cl 0.0606(4) 0.5744(3) 0.4026(2) 0.0582(13) Uani 1 d .
O1 O 0.1269(13) 0.2821(8) 0.3350(5) 0.078(5) Uani 1 d .
C1 C 0.2250(16) 0.4365(13) 0.4172(5) 0.060(5) Uani 1 d .
H1 H 0.2228(16) 0.4789(13) 0.4357(5) 0.072 Uiso 1 calc R
C2 C 0.1184(16) 0.3433(13) 0.3489(5) 0.050(5) Uani 1 d .
C10 C 0.2478(16) 0.4396(12) 0.2808(6) 0.058(5) Uani 1 d .
H10 H 0.2887(16) 0.4735(12) 0.2629(6) 0.069 Uiso 1 calc R
C11 C 0.1388(20) 0.5909(12) 0.2908(6) 0.071(6) Uani 1 d .
H11 H 0.0619(20) 0.5698(12) 0.2770(6) 0.085 Uiso 1 calc R
C12 C 0.3645(15) 0.5356(12) 0.3509(6) 0.064(6) Uani 1 d .
H12 H 0.3989(15) 0.4861(12) 0.3640(6) 0.076 Uiso 1 calc R
C13 C 0.3382(18) 0.3748(13) 0.2976(7) 0.079(7) Uani 1 d .
H13A H 0.3060(53) 0.3412(53) 0.3170(35) 0.118 Uiso 1 calc R
H13B H 0.4100(48) 0.3994(13) 0.3119(39) 0.118 Uiso 1 calc R
H13C H 0.3555(96) 0.3432(54) 0.2745(8) 0.118 Uiso 1 calc R
C14 C 0.1381(19) 0.4094(13) 0.2513(6) 0.084(7) Uani 1 d .
H14A H 0.0817(58) 0.4521(26) 0.2451(38) 0.126 Uiso 1 calc R
H14B H 0.1030(78) 0.3665(60) 0.2648(20) 0.126 Uiso 1 calc R
H14C H 0.1602(28) 0.3905(83) 0.2256(20) 0.126 Uiso 1 calc R
C15 C 0.2007(26) 0.6195(15) 0.2550(8) 0.127(11) Uani 1 d .
H15A H 0.1481(73) 0.6536(103) 0.2364(38) 0.190 Uiso 1 calc R
H15B H 0.2218(168) 0.5742(17) 0.2395(41) 0.190 Uiso 1 calc R
H15C H 0.2713(105) 0.6486(107) 0.2666(9) 0.190 Uiso 1 calc R
C16 C 0.1110(30) 0.6612(14) 0.3146(9) 0.158(15) Uani 1 d .
H16A H 0.1102(227) 0.6463(36) 0.3434(21) 0.237 Uiso 1 calc R
H16B H 0.0344(97) 0.6816(90) 0.3022(49) 0.237 Uiso 1 calc R
H16C H 0.1702(122) 0.7016(60) 0.3138(67) 0.237 Uiso 1 calc R
C17 C 0.3659(18) 0.5929(13) 0.3867(6) 0.083(7) Uani 1 d .
H17A H 0.2946(62) 0.5866(61) 0.3984(30) 0.124 Uiso 1 calc R
H17B H 0.3702(128) 0.6466(13) 0.3766(10) 0.124 Uiso 1 calc R
H17C H 0.4337(73) 0.5823(56) 0.4081(20) 0.124 Uiso 1 calc R
C18 C 0.4524(17) 0.5637(17) 0.3215(7) 0.101(9) Uani 1 d .
H18A H 0.4226(83) 0.6116(61) 0.3069(43) 0.152 Uiso 1 calc R
H18B H 0.4597(122) 0.5226(46) 0.3012(36) 0.152 Uiso 1 calc R
H18C H 0.5289(47) 0.5741(104) 0.3382(9) 0.152 Uiso 1 calc R
C20 C -0.1890(17) 0.3338(13) 0.3686(6) 0.063(6) Uani 1 d .
H20 H -0.2386(17) 0.3753(13) 0.3528(6) 0.076 Uiso 1 calc R
C21 C -0.1424(16) 0.4602(11) 0.4311(6) 0.059(6) Uani 1 d .
H21 H -0.0794(16) 0.4964(11) 0.4443(6) 0.070 Uiso 1 calc R
C22 C -0.0111(17) 0.3174(11) 0.4488(6) 0.058(5) Uani 1 d .
H22 H -0.0814(17) 0.2989(11) 0.4597(6) 0.069 Uiso 1 calc R
C23 C -0.1462(17) 0.2792(12) 0.3360(6) 0.068(6) Uani 1 d .
H23A H -0.0953(92) 0.3088(23) 0.3207(28) 0.102 Uiso 1 calc R
H23B H -0.2134(18) 0.2595(62) 0.3166(25) 0.102 Uiso 1 calc R
H23C H -0.1029(98) 0.2350(41) 0.3502(7) 0.102 Uiso 1 calc R
C24 C -0.2711(22) 0.2850(17) 0.3941(8) 0.134(13) Uani 1 d .
H24A H -0.2973(160) 0.3191(37) 0.4146(48) 0.200 Uiso 1 calc R
H24B H -0.2271(64) 0.2409(77) 0.4081(57) 0.200 Uiso 1 calc R
H24C H -0.3388(104) 0.2651(115) 0.3749(12) 0.200 Uiso 1 calc R
C25 C -0.2084(18) 0.4373(16) 0.4675(7) 0.107(9) Uani 1 d .
H25A H -0.2240(134) 0.4847(20) 0.4825(34) 0.160 Uiso 1 calc R
H25B H -0.1600(67) 0.4015(82) 0.4866(30) 0.160 Uiso 1 calc R
H25C H -0.2821(74) 0.4116(93) 0.4562(9) 0.160 Uiso 1 calc R
C26 C -0.2265(18) 0.5146(15) 0.3996(8) 0.099(9) Uani 1 d .
H26A H -0.2952(74) 0.4847(31) 0.3870(39) 0.148 Uiso 1 calc R
H26B H -0.1850(52) 0.5331(84) 0.3778(32) 0.148 Uiso 1 calc R
H26C H -0.2508(119) 0.5597(53) 0.4145(13) 0.148 Uiso 1 calc R
C27 C 0.0698(18) 0.3551(13) 0.4856(5) 0.072(7) Uani 1 d .
H27A H 0.0348(57) 0.4038(43) 0.4934(27) 0.108 Uiso 1 calc R
H27B H 0.1453(43) 0.3667(74) 0.4776(15) 0.108 Uiso 1 calc R
H27C H 0.0809(97) 0.3190(34) 0.5091(15) 0.108 Uiso 1 calc R
C28 C 0.0491(18) 0.2416(12) 0.4340(7) 0.073(6) Uani 1 d .
H28A H 0.1084(81) 0.2573(12) 0.4178(35) 0.109 Uiso 1 calc R
H28B H -0.0097(26) 0.2092(40) 0.4169(35) 0.109 Uiso 1 calc R
H28C H 0.0858(102) 0.2116(42) 0.4583(7) 0.109 Uiso 1 calc R
C50 C 0.3270(15) 0.3848(10) 0.4321(6) 0.046(5) Uani 1 d .
C51 C 0.3991(15) 0.4114(11) 0.4700(6) 0.051(5) Uani 1 d .
H51 H 0.3810(15) 0.4582(11) 0.4832(6) 0.061 Uiso 1 calc R
C52 C 0.4965(17) 0.3662(14) 0.4868(7) 0.067(6) Uani 1 d .
H52 H 0.5459(17) 0.3834(14) 0.5113(7) 0.080 Uiso 1 calc R
C53 C 0.5208(17) 0.2983(13) 0.4685(8) 0.067(6) Uani 1 d .
H53 H 0.5866(17) 0.2684(13) 0.4806(8) 0.081 Uiso 1 calc R
C54 C 0.4514(18) 0.2718(12) 0.4325(7) 0.058(5) Uani 1 d .
H54 H 0.4702(18) 0.2250(12) 0.4196(7) 0.070 Uiso 1 calc R
C55 C 0.3547(20) 0.3149(12) 0.4159(7) 0.071(6) Uani 1 d .
H55 H 0.3050(20) 0.2951(12) 0.3921(7) 0.086 Uiso 1 calc R
Os2 Os 0.47526(6) 0.44102(5) 0.13021(2) 0.0360(2) Uani 1 d .
P3 P 0.2811(4) 0.3844(3) 0.09842(14) 0.0429(12) Uani 1 d .
P4 P 0.6446(4) 0.5069(3) 0.1759(2) 0.0475(13) Uani 1 d .
Cl3 Cl 0.3657(4) 0.4735(3) 0.18864(15) 0.0606(14) Uani 1 d .
Cl4 Cl 0.4093(4) 0.5715(3) 0.0979(2) 0.0593(13) Uani 1 d .
O3 O 0.5500(12) 0.2795(8) 0.1648(4) 0.062(4) Uani 1 d .
C3 C 0.5514(14) 0.4316(10) 0.0826(5) 0.044(4) Uani 1 d .
H3 H 0.5260(14) 0.4728(10) 0.0637(5) 0.053 Uiso 1 calc R
C4 C 0.5218(16) 0.3426(12) 0.1518(6) 0.049(5) Uani 1 d .
C30 C 0.2877(19) 0.3179(14) 0.0539(6) 0.071(6) Uani 1 d .
H30 H 0.2070(19) 0.2972(14) 0.0450(6) 0.086 Uiso 1 calc R
C31 C 0.2018(16) 0.3282(11) 0.1354(6) 0.055(5) Uani 1 d .
H31 H 0.1642(16) 0.3685(11) 0.1509(6) 0.066 Uiso 1 calc R
C32 C 0.1712(17) 0.4620(13) 0.0764(7) 0.073(7) Uani 1 d .
H32 H 0.2146(17) 0.4968(13) 0.0598(7) 0.088 Uiso 1 calc R
C33 C 0.3195(21) 0.3614(16) 0.0153(6) 0.102(9) Uani 1 d .
H33A H 0.2611(85) 0.4018(68) 0.0062(33) 0.153 Uiso 1 calc R
H33B H 0.3211(146) 0.3238(23) -0.0071(19) 0.153 Uiso 1 calc R
H33C H 0.3963(69) 0.3859(87) 0.0229(16) 0.153 Uiso 1 calc R
C34 C 0.3639(19) 0.2477(13) 0.0655(7) 0.078(7) Uani 1 d .
H34A H 0.3217(47) 0.2090(37) 0.0793(39) 0.117 Uiso 1 calc R
H34B H 0.4346(59) 0.2638(19) 0.0843(35) 0.117 Uiso 1 calc R
H34C H 0.3852(102) 0.2246(50) 0.0405(8) 0.117 Uiso 1 calc R
C35 C 0.0979(21) 0.2746(15) 0.1114(8) 0.119(11) Uani 1 d .
H35A H 0.0630(119) 0.3003(59) 0.0855(32) 0.179 Uiso 1 calc R
H35B H 0.0386(86) 0.2673(99) 0.1289(27) 0.179 Uiso 1 calc R
H35C H 0.1291(36) 0.2235(46) 0.1052(56) 0.179 Uiso 1 calc R
C36 C 0.2762(18) 0.2774(14) 0.1681(7) 0.082(7) Uani 1 d .
H36A H 0.3204(99) 0.3110(15) 0.1895(24) 0.123 Uiso 1 calc R
H36B H 0.3304(91) 0.2462(65) 0.1551(10) 0.123 Uiso 1 calc R
H36C H 0.2257(21) 0.2425(63) 0.1808(33) 0.123 Uiso 1 calc R
C37 C 0.0630(19) 0.4299(15) 0.0436(9) 0.138(13) Uani 1 d .
H37A H 0.0246(124) 0.3875(95) 0.0563(26) 0.207 Uiso 1 calc R
H37B H 0.0909(32) 0.4101(125) 0.0190(32) 0.207 Uiso 1 calc R
H37C H 0.0074(100) 0.4725(38) 0.0356(56) 0.207 Uiso 1 calc R
C38 C 0.1341(17) 0.5168(15) 0.1097(8) 0.095(8) Uani 1 d .
H38A H 0.1955(66) 0.5176(77) 0.1343(21) 0.142 Uiso 1 calc R
H38B H 0.0617(80) 0.4974(55) 0.1174(37) 0.142 Uiso 1 calc R
H38C H 0.1219(136) 0.5699(25) 0.0985(19) 0.142 Uiso 1 calc R
C40 C 0.6031(20) 0.5923(12) 0.2072(6) 0.073(6) Uani 1 d .
H40 H 0.5346(20) 0.5727(12) 0.2188(6) 0.088 Uiso 1 calc R
C41 C 0.7622(15) 0.5330(14) 0.1472(6) 0.072(7) Uani 1 d .
H41 H 0.7855(15) 0.4822(14) 0.1358(6) 0.086 Uiso 1 calc R
C42 C 0.7221(18) 0.4420(15) 0.2183(6) 0.076(6) Uani 1 d .
H42 H 0.7786(18) 0.4764(15) 0.2366(6) 0.091 Uiso 1 calc R
C43 C 0.6927(22) 0.6173(13) 0.2463(7) 0.109(10) Uani 1 d .
H43A H 0.7540(90) 0.6493(90) 0.2376(9) 0.163 Uiso 1 calc R
H43B H 0.7274(121) 0.5705(13) 0.2607(32) 0.163 Uiso 1 calc R
H43C H 0.6528(38) 0.6477(94) 0.2649(29) 0.163 Uiso 1 calc R
C44 C 0.5561(34) 0.6640(17) 0.1815(10) 0.214(23) Uani 1 d .
H44A H 0.5181(289) 0.6994(108) 0.1986(37) 0.322 Uiso 1 calc R
H44B H 0.4996(249) 0.6470(26) 0.1575(65) 0.322 Uiso 1 calc R
H44C H 0.6206(57) 0.6913(126) 0.1721(97) 0.322 Uiso 1 calc R
C45 C 0.8792(15) 0.5652(14) 0.1758(7) 0.081(7) Uani 1 d .
H45A H 0.8946(72) 0.5351(59) 0.2016(21) 0.121 Uiso 1 calc R
H45B H 0.8692(50) 0.6205(26) 0.1821(39) 0.121 Uiso 1 calc R
H45C H 0.9448(28) 0.5594(82) 0.1609(20) 0.121 Uiso 1 calc R
C46 C 0.7316(17) 0.5872(12) 0.1089(7) 0.074(7) Uani 1 d .
H46A H 0.6525(47) 0.5756(56) 0.0946(25) 0.111 Uiso 1 calc R
H46B H 0.7869(74) 0.5782(57) 0.0901(20) 0.111 Uiso 1 calc R
H46C H 0.7361(113) 0.6420(12) 0.1179(7) 0.111 Uiso 1 calc R
C47 C 0.6374(19) 0.4083(13) 0.2466(6) 0.086(8) Uani 1 d .
H47A H 0.5574(27) 0.4243(78) 0.2355(29) 0.129 Uiso 1 calc R
H47B H 0.6598(87) 0.4287(72) 0.2748(14) 0.129 Uiso 1 calc R
H47C H 0.6423(100) 0.3511(14) 0.2471(38) 0.129 Uiso 1 calc R
C48 C 0.7964(18) 0.3751(14) 0.2027(8) 0.100(9) Uani 1 d .
H48A H 0.8507(105) 0.3980(17) 0.1863(44) 0.150 Uiso 1 calc R
H48B H 0.7446(21) 0.3383(58) 0.1855(46) 0.150 Uiso 1 calc R
H48C H 0.8403(118) 0.3473(66) 0.2265(8) 0.150 Uiso 1 calc R
C60 C 0.6378(15) 0.3810(11) 0.0649(6) 0.046(5) Uani 1 d .
C61 C 0.6688(17) 0.4025(13) 0.0261(6) 0.062(6) Uani 1 d .
H61 H 0.6339(17) 0.4469(13) 0.0116(6) 0.075 Uiso 1 calc R
C62 C 0.7513(18) 0.3577(14) 0.0091(7) 0.072(7) Uani 1 d .
H62 H 0.7689(18) 0.3719(14) -0.0171(7) 0.087 Uiso 1 calc R
C63 C 0.8080(16) 0.2928(12) 0.0300(7) 0.060(6) Uani 1 d .
H63 H 0.8654(16) 0.2641(12) 0.0189(7) 0.071 Uiso 1 calc R
C64 C 0.7758(17) 0.2726(14) 0.0674(7) 0.068(6) Uani 1 d .
H64 H 0.8077(17) 0.2266(14) 0.0812(7) 0.082 Uiso 1 calc R
C65 C 0.6988(18) 0.3171(12) 0.0855(6) 0.061(6) Uani 1 d .
H65 H 0.6867(18) 0.3041(12) 0.1126(6) 0.073 Uiso 1 calc R

loop_
_atom_type_symbol
_atom_type_description
_atom_type_scat_dispersion_real
_atom_type_scat_dispersion_imag
_atom_type_scat_source
C C 0.0033 0.0016 'International Tables Vol C Tables 4.2.6.8 and 6.1.1.4'
H H 0.0000 0.0000 'International Tables Vol C Tables 4.2.6.8 and 6.1.1.4'
Cl Cl 0.1484 0.1585 'International Tables Vol C Tables 4.2.6.8 and 6.1.1.4'
O O 0.0106 0.0060 'International Tables Vol C Tables 4.2.6.8 and 6.1.1.4'
Os Os -1.8160 7.6050 'International Tables Vol C Tables 4.2.6.8 and 6.1.1.4'
P P 0.1023 0.0942 'International Tables Vol C Tables 4.2.6.8 and 6.1.1.4'

loop_
_geom_angle_atom_site_label_1
_geom_angle_atom_site_label_2
_geom_angle_atom_site_label_3
_geom_angle
C2 Os1 C1 94.6(8)
C2 Os1 P2 89.9(5)
C1 Os1 P2 99.0(5)
C2 Os1 P1 91.3(5)
C1 Os1 P1 93.3(5)
P2 Os1 P1 167.5(2)
C2 Os1 Cl1 95.9(6)
C1 Os1 Cl1 169.3(7)
P2 Os1 Cl1 82.9(2)
P1 Os1 Cl1 84.6(2)
C2 Os1 Cl2 176.8(6)
C1 Os1 Cl2 82.7(6)
P2 Os1 Cl2 88.8(2)
P1 Os1 Cl2 90.7(2)
Cl1 Os1 Cl2 86.8(2)
C10 P1 C11 101.1(9)
C10 P1 C12 102.3(9)
C11 P1 C12 111.9(10)
C10 P1 Os1 113.3(6)
C11 P1 Os1 114.6(7)
C12 P1 Os1 112.6(6)
C21 P2 C22 101.5(9)
C21 P2 C20 103.4(9)
C22 P2 C20 107.3(9)
C21 P2 Os1 113.7(6)
C22 P2 Os1 114.4(6)
C20 P2 Os1 115.1(6)
C50 C1 Os1 139.0(15)
O1 C2 Os1 175.6(18)
C14 C10 C13 114.7(18)
C14 C10 P1 113.5(13)
C13 C10 P1 112.9(14)
C16 C11 C15 108.2(19)
C16 C11 P1 115.9(16)
C15 C11 P1 115.2(16)
C17 C12 C18 110.4(17)
C17 C12 P1 114.9(14)
C18 C12 P1 114.9(14)
C23 C20 C24 109.5(18)
C23 C20 P2 114.0(13)
C24 C20 P2 111.7(14)
C25 C21 C26 108.0(16)
C25 C21 P2 121.6(15)
C26 C21 P2 113.1(14)
C27 C22 C28 109.7(17)
C27 C22 P2 114.6(13)
C28 C22 P2 112.7(13)
C55 C50 C51 117.7(17)
C55 C50 C1 128.1(19)
C51 C50 C1 114.0(16)
C52 C51 C50 118.4(18)
C53 C52 C51 120.8(20)
C52 C53 C54 121.2(19)
C55 C54 C53 118.8(20)
C50 C55 C54 123.0(21)
C4 Os2 C3 95.0(8)
C4 Os2 P3 89.6(6)
C3 Os2 P3 98.0(5)
C4 Os2 P4 91.7(6)
C3 Os2 P4 95.5(5)
P3 Os2 P4 166.3(2)
C4 Os2 Cl4 177.5(5)
C3 Os2 Cl4 83.3(5)
P3 Os2 Cl4 88.8(2)
P4 Os2 Cl4 90.3(2)
C4 Os2 Cl3 93.5(6)
C3 Os2 Cl3 171.4(5)
P3 Os2 Cl3 82.1(2)
P4 Os2 Cl3 84.2(2)
Cl4 Os2 Cl3 88.1(2)
C30 P3 C32 104.1(10)
C30 P3 C31 106.5(9)
C32 P3 C31 103.0(9)
C30 P3 Os2 113.7(7)
C32 P3 Os2 112.9(7)
C31 P3 Os2 115.5(6)
C41 P4 C42 102.4(10)
C41 P4 C40 111.8(10)
C42 P4 C40 100.9(10)
C41 P4 Os2 112.2(7)
C42 P4 Os2 113.7(7)
C40 P4 Os2 114.7(7)
C60 C3 Os2 141.7(13)
O3 C4 Os2 178.6(17)
C34 C30 C33 111.8(20)
C34 C30 P3 112.9(15)
C33 C30 P3 113.0(16)
C36 C31 C35 107.9(17)
C36 C31 P3 117.0(13)
C35 C31 P3 112.4(15)
C38 C32 C37 113.1(19)
C38 C32 P3 113.8(14)
C37 C32 P3 114.7(16)
C44 C40 C43 110.9(19)
C44 C40 P4 114.7(17)
C43 C40 P4 117.2(16)
C46 C41 C45 108.7(17)
C46 C41 P4 118.0(14)
C45 C41 P4 114.5(14)
C48 C42 C47 111.3(21)
C48 C42 P4 114.1(15)
C47 C42 P4 112.3(14)
C65 C60 C61 116.2(18)
C65 C60 C3 124.9(17)
C61 C60 C3 118.7(17)
C62 C61 C60 120.3(19)
C63 C62 C61 122.0(20)
C64 C63 C62 116.6(19)
C65 C64 C63 122.5(21)
C64 C65 C60 122.0(19)

loop_
_geom_bond_atom_site_label_1
_geom_bond_atom_site_label_2
_geom_bond_distance
Os1 C2 1.85(2)
Os1 C1 1.95(2)
Os1 P2 2.466(5)
Os1 P1 2.469(5)
Os1 Cl1 2.484(4)
Os1 Cl2 2.487(5)
P1 C10 1.85(2)
P1 C11 1.86(2)
P1 C12 1.87(2)
P2 C21 1.80(2)
P2 C22 1.84(2)
P2 C20 1.89(2)
O1 C2 1.13(2)
C1 C50 1.46(2)
C10 C14 1.52(2)
C10 C13 1.53(2)
C11 C16 1.47(3)
C11 C15 1.53(3)
C12 C17 1.50(2)
C12 C18 1.57(2)
C20 C23 1.53(2)
C20 C24 1.58(3)
C21 C25 1.55(3)
C21 C26 1.56(3)
C22 C27 1.51(2)
C22 C28 1.56(2)
C50 C55 1.34(3)
C50 C51 1.42(2)
C51 C52 1.38(2)
C52 C53 1.33(3)
C53 C54 1.36(3)
C54 C55 1.35(3)
Os2 C4 1.83(2)
Os2 C3 1.89(2)
Os2 P3 2.466(5)
Os2 P4 2.476(5)
Os2 Cl4 2.478(4)
Os2 Cl3 2.489(5)
P3 C30 1.82(2)
P3 C32 1.86(2)
P3 C31 1.87(2)
P4 C41 1.81(2)
P4 C42 1.84(2)
P4 C40 1.86(2)
O3 C4 1.16(2)
C3 C60 1.49(2)
C30 C34 1.47(3)
C30 C33 1.53(3)
C31 C36 1.50(2)
C31 C35 1.58(3)
C32 C38 1.53(3)
C32 C37 1.57(3)
C40 C44 1.50(3)
C40 C43 1.53(3)
C41 C46 1.52(2)
C41 C45 1.58(2)
C42 C48 1.54(3)
C42 C47 1.54(3)
C60 C65 1.38(2)
C60 C61 1.40(2)
C61 C62 1.39(3)
C62 C63 1.38(3)
C63 C64 1.36(3)
C64 C65 1.36(2)

loop_
_geom_torsion_atom_site_label_1
_geom_torsion_atom_site_label_2
_geom_torsion_atom_site_label_3
_geom_torsion_atom_site_label_4
_geom_torsion
C2 Os1 P1 C10 12.6(9)
C1 Os1 P1 C10 107.3(9)
P2 Os1 P1 C10 -82.5(10)
Cl1 Os1 P1 C10 -83.2(7)
Cl2 Os1 P1 C10 -169.9(7)
C2 Os1 P1 C11 127.9(10)
C1 Os1 P1 C11 -137.4(10)
P2 Os1 P1 C11 32.7(12)
Cl1 Os1 P1 C11 32.1(8)
Cl2 Os1 P1 C11 -54.7(8)
C2 Os1 P1 C12 -102.8(9)
C1 Os1 P1 C12 -8.1(10)
P2 Os1 P1 C12 162.1(9)
Cl1 Os1 P1 C12 161.4(7)
Cl2 Os1 P1 C12 74.7(7)
C2 Os1 P2 C21 -175.8(9)
C1 Os1 P2 C21 89.5(10)
P1 Os1 P2 C21 -80.5(11)
Cl1 Os1 P2 C21 -79.9(8)
Cl2 Os1 P2 C21 7.1(8)
C2 Os1 P2 C22 68.2(9)
C1 Os1 P2 C22 -26.5(9)
P1 Os1 P2 C22 163.5(9)
Cl1 Os1 P2 C22 164.1(7)
Cl2 Os1 P2 C22 -108.9(7)
C2 Os1 P2 C20 -56.8(10)
C1 Os1 P2 C20 -151.4(10)
P1 Os1 P2 C20 38.5(12)
Cl1 Os1 P2 C20 39.2(8)
Cl2 Os1 P2 C20 126.1(8)
C2 Os1 C1 C50 9.0(22)
P2 Os1 C1 C50 99.6(20)
P1 Os1 C1 C50 -82.5(21)
Cl1 Os1 C1 C50 -160.8(17)
Cl2 Os1 C1 C50 -172.8(21)
C1 Os1 C2 O1 151.1(211)
P2 Os1 C2 O1 52.1(211)
P1 Os1 C2 O1 -115.5(211)
Cl1 Os1 C2 O1 -30.8(211)
Cl2 Os1 C2 O1 117.0(200)
C11 P1 C10 C14 -62.2(16)
C12 P1 C10 C14 -177.7(15)
Os1 P1 C10 C14 60.9(15)
C11 P1 C10 C13 165.0(14)
C12 P1 C10 C13 49.5(16)
Os1 P1 C10 C13 -71.9(14)
C10 P1 C11 C16 -173.1(20)
C12 P1 C11 C16 -64.9(22)
Os1 P1 C11 C16 64.7(22)
C10 P1 C11 C15 -45.4(20)
C12 P1 C11 C15 62.8(21)
Os1 P1 C11 C15 -167.5(16)
C10 P1 C12 C17 178.5(15)
C11 P1 C12 C17 71.1(17)
Os1 P1 C12 C17 -59.6(16)
C10 P1 C12 C18 48.7(18)
C11 P1 C12 C18 -58.7(19)
Os1 P1 C12 C18 170.6(15)
C21 P2 C20 C23 168.3(15)
C22 P2 C20 C23 -84.9(16)
Os1 P2 C20 C23 43.7(17)
C21 P2 C20 C24 -66.9(19)
C22 P2 C20 C24 39.9(20)
Os1 P2 C20 C24 168.5(15)
C22 P2 C21 C25 -33.6(19)
C20 P2 C21 C25 77.5(19)
Os1 P2 C21 C25 -156.9(15)
C22 P2 C21 C26 -164.7(14)
C20 P2 C21 C26 -53.6(16)
Os1 P2 C21 C26 71.9(15)
C21 P2 C22 C27 -59.6(16)
C20 P2 C22 C27 -167.8(14)
Os1 P2 C22 C27 63.2(15)
C21 P2 C22 C28 174.0(14)
C20 P2 C22 C28 65.9(16)
Os1 P2 C22 C28 -63.1(15)
Os1 C1 C50 C55 -5.8(35)
Os1 C1 C50 C51 178.7(16)
C55 C50 C51 C52 3.2(27)
C1 C50 C51 C52 179.2(17)
C50 C51 C52 C53 -1.6(30)
C51 C52 C53 C54 0.7(32)
C52 C53 C54 C55 -1.5(32)
C51 C50 C55 C54 -4.3(31)
C1 C50 C55 C54 -179.6(19)
C53 C54 C55 C50 3.4(33)
C4 Os2 P3 C30 -71.1(10)
C3 Os2 P3 C30 23.9(10)
P4 Os2 P3 C30 -166.5(10)
Cl4 Os2 P3 C30 107.0(8)
Cl3 Os2 P3 C30 -164.7(8)
C4 Os2 P3 C32 170.6(10)
C3 Os2 P3 C32 -94.4(10)
P4 Os2 P3 C32 75.1(11)
Cl4 Os2 P3 C32 -11.3(8)
Cl3 Os2 P3 C32 77.0(8)
C4 Os2 P3 C31 52.5(9)
C3 Os2 P3 C31 147.5(9)
P4 Os2 P3 C31 -43.0(11)
Cl4 Os2 P3 C31 -129.4(7)
Cl3 Os2 P3 C31 -41.2(7)
C4 Os2 P4 C41 102.9(10)
C3 Os2 P4 C41 7.7(10)
P3 Os2 P4 C41 -161.9(10)
Cl4 Os2 P4 C41 -75.6(8)
Cl3 Os2 P4 C41 -163.7(8)
C4 Os2 P4 C42 -12.7(10)
C3 Os2 P4 C42 -107.9(10)
P3 Os2 P4 C42 82.5(11)
Cl4 Os2 P4 C42 168.7(8)
Cl3 Os2 P4 C42 80.7(8)
C4 Os2 P4 C40 -128.1(10)
C3 Os2 P4 C40 136.7(9)
P3 Os2 P4 C40 -32.9(11)
Cl4 Os2 P4 C40 53.4(8)
Cl3 Os2 P4 C40 -34.7(8)
C4 Os2 C3 C60 -11.3(20)
P3 Os2 C3 C60 -101.6(19)
P4 Os2 C3 C60 80.9(19)
Cl4 Os2 C3 C60 170.6(19)
Cl3 Os2 C3 C60 168.3(20)
C3 Os2 C4 O3 -62.3(637)
P3 Os2 C4 O3 35.7(637)
P4 Os2 C4 O3 -157.9(637)
Cl4 Os2 C4 O3 -13.5(759)
Cl3 Os2 C4 O3 117.8(637)
C32 P3 C30 C34 -175.5(15)
C31 P3 C30 C34 -67.1(17)
Os2 P3 C30 C34 61.2(17)
C32 P3 C30 C33 56.2(18)
C31 P3 C30 C33 164.6(15)
Os2 P3 C30 C33 -67.1(17)
C30 P3 C31 C36 88.7(17)
C32 P3 C31 C36 -162.1(16)
Os2 P3 C31 C36 -38.6(17)
C30 P3 C31 C35 -37.0(18)
C32 P3 C31 C35 72.2(17)
Os2 P3 C31 C35 -164.3(14)
C30 P3 C32 C38 169.9(16)
C31 P3 C32 C38 59.0(17)
Os2 P3 C32 C38 -66.2(17)
C30 P3 C32 C37 37.4(21)
C31 P3 C32 C37 -73.5(20)
Os2 P3 C32 C37 161.3(16)
C41 P4 C40 C44 61.6(24)
C42 P4 C40 C44 169.7(22)
Os2 P4 C40 C44 -67.7(23)
C41 P4 C40 C43 -71.1(20)
C42 P4 C40 C43 37.1(20)
Os2 P4 C40 C43 159.7(16)
C42 P4 C41 C46 179.8(17)
C40 P4 C41 C46 -72.9(18)
Os2 P4 C41 C46 57.6(19)
C42 P4 C41 C45 -50.3(19)
C40 P4 C41 C45 56.9(19)
Os2 P4 C41 C45 -172.6(14)
C41 P4 C42 C48 -49.6(18)
C40 P4 C42 C48 -165.0(16)
Os2 P4 C42 C48 71.7(16)
C41 P4 C42 C47 -177.5(16)
C40 P4 C42 C47 67.1(17)
Os2 P4 C42 C47 -56.2(17)
Os2 C3 C60 C65 -3.9(31)
Os2 C3 C60 C61 -178.2(15)
C65 C60 C61 C62 3.7(28)
C3 C60 C61 C62 178.5(17)
C60 C61 C62 C63 -1.9(32)
C61 C62 C63 C64 2.4(31)
C62 C63 C64 C65 -5.0(32)
C63 C64 C65 C60 7.3(33)
C61 C60 C65 C64 -6.3(29)
C3 C60 C65 C64 179.3(18)
